data_4064240
loop_
_publ_author_name
'Shima, Takanori'
'Nishiura, Masayoshi'
'Hou, Zhaomin'

_publ_section_title
;
 Tetra-, Penta-, and Hexanuclear Yttrium Hydride Clusters from
 Half-Sandwich Bis(aminobenzyl) Complexes Containing Various
 Cyclopentadienyl Ligands
;
_journal_issue 9
_journal_name_full Organometallics
_journal_page_first 2513
_journal_paper_doi 10.1021/om1012055
_journal_volume 30
_journal_year 2011
_chemical_formula_sum 'C28 H39 N2 Y'
_chemical_formula_weight 492.52
_chemical_name_common (C5Me5)Y(CH2C6H4NMe2)2
_chemical_name_systematic
; 
 ? 
;
_space_group_IT_number 14
_symmetry_cell_setting monoclinic
_symmetry_space_group_name_Hall '-P 2ybc'
_symmetry_space_group_name_H-M 'P 1 21/c 1'
_atom_sites_solution_hydrogens geom
_atom_sites_solution_primary direct
_atom_sites_solution_secondary difmap
_audit_creation_method SHELXL-97
_cell_angle_alpha 90.00
_cell_angle_beta 118.803(4)
_cell_angle_gamma 90.00
_cell_formula_units_Z 4
_cell_length_a 17.721(4)
_cell_length_b 9.126(2)
_cell_length_c 18.273(5)
_cell_measurement_reflns_used 12549
_cell_measurement_temperature 173(2)
_cell_measurement_theta_max 25.04
_cell_measurement_theta_min 2.23
_cell_volume 2589.5(11)
_computing_cell_refinement 'Bruker SMART'
_computing_data_collection 'Bruker SMART'
_computing_data_reduction 'Bruker SHELXTL'
_computing_molecular_graphics 'ORTEP-III (Farrugia, 1997)'
_computing_publication_material 'Bruker SHELXTL'
_computing_structure_refinement 'SHELXL-97 (Sheldrick, 1997)'
_computing_structure_solution 'SHELXS-97 (Sheldrick, 1990)'
_diffrn_ambient_temperature 173(2)
_diffrn_measured_fraction_theta_full 0.994
_diffrn_measured_fraction_theta_max 0.994
_diffrn_measurement_device_type 'CCD area detector'
_diffrn_measurement_method 'phi and omega scans'
_diffrn_radiation_monochromator graphite
_diffrn_radiation_source 'fine-focus sealed tube'
_diffrn_radiation_type MoK\a
_diffrn_radiation_wavelength 0.71073
_diffrn_reflns_av_R_equivalents 0.0839
_diffrn_reflns_av_sigmaI/netI 0.1630
_diffrn_reflns_limit_h_max 20
_diffrn_reflns_limit_h_min -21
_diffrn_reflns_limit_k_max 9
_diffrn_reflns_limit_k_min -10
_diffrn_reflns_limit_l_max 21
_diffrn_reflns_limit_l_min -18
_diffrn_reflns_number 12549
_diffrn_reflns_theta_full 25.04
_diffrn_reflns_theta_max 25.04
_diffrn_reflns_theta_min 2.23
_exptl_absorpt_coefficient_mu 2.269
_exptl_absorpt_correction_T_max 0.8950
_exptl_absorpt_correction_T_min 0.3202
_exptl_absorpt_correction_type multi-scan
_exptl_absorpt_process_details SADABS
_exptl_crystal_colour yellow
_exptl_crystal_density_diffrn 1.263
_exptl_crystal_density_method 'not measured'
_exptl_crystal_description plate
_exptl_crystal_F_000 1040
_exptl_crystal_size_max 0.65
_exptl_crystal_size_mid 0.25
_exptl_crystal_size_min 0.05
_refine_diff_density_max 0.384
_refine_diff_density_min -0.402
_refine_diff_density_rms 0.062
_refine_ls_extinction_method none
_refine_ls_goodness_of_fit_ref 0.842
_refine_ls_hydrogen_treatment none
_refine_ls_matrix_type full
_refine_ls_number_parameters 289
_refine_ls_number_reflns 4544
_refine_ls_number_restraints 0
_refine_ls_restrained_S_all 0.842
_refine_ls_R_factor_all 0.1116
_refine_ls_R_factor_gt 0.0452
_refine_ls_shift/su_max 0.002
_refine_ls_shift/su_mean 0.000
_refine_ls_structure_factor_coef Fsqd
_refine_ls_weighting_details 'calc w=1/[\s^2^(Fo^2^)+(0.0000P)^2^+0.0000P] where P=(Fo^2^+2Fc^2^)/3'
_refine_ls_weighting_scheme calc
_refine_ls_wR_factor_gt 0.0568
_refine_ls_wR_factor_ref 0.0638
_reflns_number_gt 2256
_reflns_number_total 4544
_reflns_threshold_expression >2sigma(I)
_cod_data_source_file om1012055_si_002.cif
_cod_data_source_block 1b
_cod_original_cell_volume 2589.4(11)
_cod_original_sg_symbol_H-M P2(1)/c
_cod_database_code 4064240

loop_
_symmetry_equiv_pos_as_xyz
'x, y, z'
'-x, y+1/2, -z+1/2'
'-x, -y, -z'
'x, -y-1/2, z-1/2'

loop_
_atom_site_label
_atom_site_type_symbol
_atom_site_fract_x
_atom_site_fract_y
_atom_site_fract_z
_atom_site_U_iso_or_equiv
_atom_site_adp_type
_atom_site_occupancy
_atom_site_symmetry_multiplicity
_atom_site_calc_flag
_atom_site_refinement_flags
Y1 Y 0.23327(3) 0.83247(4) 0.25602(3) 0.03586(13) Uani 1 1 d .
N1 N 0.1126(2) 0.8170(4) 0.2937(2) 0.0447(10) Uani 1 1 d .
N2 N 0.3735(2) 0.9762(4) 0.3380(3) 0.0485(11) Uani 1 1 d .
C1 C 0.1509(3) 1.0627(4) 0.2224(3) 0.0413(13) Uani 1 1 d .
H1A H 0.1801 1.1444 0.2104 0.050 Uiso 1 1 calc R
H1B H 0.0912 1.0517 0.1764 0.050 Uiso 1 1 calc R
C2 C 0.1558(3) 1.0749(5) 0.3038(3) 0.0399(13) Uani 1 1 d .
C3 C 0.1856(3) 1.2020(5) 0.3538(4) 0.0541(15) Uani 1 1 d .
H3 H 0.1978 1.2870 0.3314 0.065 Uiso 1 1 calc R
C4 C 0.1976(3) 1.2068(6) 0.4338(4) 0.073(2) Uani 1 1 d .
H4 H 0.2174 1.2949 0.4651 0.088 Uiso 1 1 calc R
C5 C 0.1814(4) 1.0864(8) 0.4696(4) 0.083(2) Uani 1 1 d .
H5 H 0.1903 1.0906 0.5252 0.099 Uiso 1 1 calc R
C6 C 0.1521(3) 0.9606(6) 0.4236(4) 0.0614(16) Uani 1 1 d .
H6 H 0.1397 0.8776 0.4474 0.074 Uiso 1 1 calc R
C7 C 0.1401(3) 0.9521(6) 0.3433(4) 0.0451(14) Uani 1 1 d .
C8 C 0.0203(3) 0.8254(5) 0.2306(3) 0.0584(14) Uani 1 1 d .
H8A H -0.0145 0.8325 0.2589 0.088 Uiso 1 1 calc R
H8B H 0.0039 0.7373 0.1957 0.088 Uiso 1 1 calc R
H8C H 0.0104 0.9122 0.1954 0.088 Uiso 1 1 calc R
C9 C 0.1225(3) 0.6840(5) 0.3444(3) 0.0683(16) Uani 1 1 d .
H9A H 0.1802 0.6827 0.3930 0.102 Uiso 1 1 calc R
H9B H 0.1146 0.5964 0.3104 0.102 Uiso 1 1 calc R
H9C H 0.0792 0.6851 0.3632 0.102 Uiso 1 1 calc R
C10 C 0.3270(3) 0.7147(4) 0.3890(3) 0.0533(15) Uani 1 1 d .
H10A H 0.3280 0.7685 0.4365 0.064 Uiso 1 1 calc R
H10B H 0.3102 0.6116 0.3900 0.064 Uiso 1 1 calc R
C11 C 0.4104(3) 0.7252(5) 0.3891(3) 0.0460(14) Uani 1 1 d .
C12 C 0.4677(3) 0.6053(5) 0.4080(3) 0.0599(16) Uani 1 1 d .
H12 H 0.4531 0.5141 0.4230 0.072 Uiso 1 1 calc R
C13 C 0.5440(3) 0.6166(6) 0.4052(3) 0.0710(19) Uani 1 1 d .
H13 H 0.5814 0.5345 0.4193 0.085 Uiso 1 1 calc R
C14 C 0.5657(3) 0.7451(7) 0.3823(4) 0.0720(18) Uani 1 1 d .
H14 H 0.6184 0.7522 0.3809 0.086 Uiso 1 1 calc R
C15 C 0.5121(3) 0.8646(5) 0.3614(3) 0.0568(16) Uani 1 1 d .
H15 H 0.5276 0.9539 0.3453 0.068 Uiso 1 1 calc R
C16 C 0.4348(3) 0.8539(5) 0.3638(3) 0.0436(13) Uani 1 1 d .
C17 C 0.3817(3) 1.0819(5) 0.2810(3) 0.081(2) Uani 1 1 d .
H17A H 0.4338 1.1409 0.3123 0.122 Uiso 1 1 calc R
H17B H 0.3312 1.1463 0.2567 0.122 Uiso 1 1 calc R
H17C H 0.3855 1.0287 0.2363 0.122 Uiso 1 1 calc R
C18 C 0.3861(3) 1.0607(5) 0.4136(3) 0.0753(18) Uani 1 1 d .
H18A H 0.3789 0.9948 0.4522 0.113 Uiso 1 1 calc R
H18B H 0.3435 1.1396 0.3965 0.113 Uiso 1 1 calc R
H18C H 0.4442 1.1027 0.4416 0.113 Uiso 1 1 calc R
C19 C 0.2077(3) 0.8180(5) 0.1011(3) 0.0410(12) Uani 1 1 d .
C20 C 0.1301(3) 0.7541(5) 0.0945(3) 0.0426(14) Uani 1 1 d .
C21 C 0.1555(3) 0.6214(5) 0.1395(3) 0.0422(14) Uani 1 1 d .
C22 C 0.2460(3) 0.6017(4) 0.1729(3) 0.0396(13) Uani 1 1 d .
C23 C 0.2780(3) 0.7237(5) 0.1472(3) 0.0433(14) Uani 1 1 d .
C24 C 0.2111(3) 0.9598(4) 0.0591(3) 0.0654(16) Uani 1 1 d .
H24A H 0.2075 1.0434 0.0909 0.098 Uiso 1 1 calc R
H24B H 0.1626 0.9629 0.0021 0.098 Uiso 1 1 calc R
H24C H 0.2654 0.9644 0.0572 0.098 Uiso 1 1 calc R
C25 C 0.0398(3) 0.8077(5) 0.0409(3) 0.0569(14) Uani 1 1 d .
H25A H 0.0227 0.7905 -0.0180 0.085 Uiso 1 1 calc R
H25B H 0.0370 0.9129 0.0502 0.085 Uiso 1 1 calc R
H25C H 0.0007 0.7549 0.0554 0.085 Uiso 1 1 calc R
C26 C 0.0929(3) 0.5056(4) 0.1396(3) 0.0604(17) Uani 1 1 d .
H26A H 0.0371 0.5514 0.1237 0.091 Uiso 1 1 calc R
H26B H 0.1161 0.4634 0.1957 0.091 Uiso 1 1 calc R
H26C H 0.0856 0.4281 0.0996 0.091 Uiso 1 1 calc R
C27 C 0.2982(3) 0.4669(4) 0.2184(3) 0.0614(16) Uani 1 1 d .
H27A H 0.2867 0.4418 0.2643 0.092 Uiso 1 1 calc R
H27B H 0.3597 0.4877 0.2409 0.092 Uiso 1 1 calc R
H27C H 0.2819 0.3844 0.1794 0.092 Uiso 1 1 calc R
C28 C 0.3681(3) 0.7336(4) 0.1561(3) 0.0589(16) Uani 1 1 d .
H28A H 0.3705 0.6745 0.1125 0.088 Uiso 1 1 calc R
H28B H 0.4104 0.6966 0.2112 0.088 Uiso 1 1 calc R
H28C H 0.3812 0.8359 0.1505 0.088 Uiso 1 1 calc R

loop_
_atom_site_aniso_label
_atom_site_aniso_U_11
_atom_site_aniso_U_22
_atom_site_aniso_U_33
_atom_site_aniso_U_23
_atom_site_aniso_U_13
_atom_site_aniso_U_12
Y1 0.0341(3) 0.0338(2) 0.0421(3) 0.0046(3) 0.0203(2) 0.0037(3)
N1 0.044(3) 0.042(3) 0.058(3) 0.008(3) 0.032(3) 0.002(2)
N2 0.035(3) 0.045(3) 0.058(4) 0.000(3) 0.017(3) -0.002(2)
C1 0.041(3) 0.041(3) 0.046(4) 0.005(3) 0.025(3) 0.006(2)
C2 0.030(3) 0.043(3) 0.046(4) -0.005(3) 0.017(3) 0.010(2)
C3 0.043(3) 0.052(4) 0.064(5) -0.010(3) 0.023(4) 0.012(3)
C4 0.047(4) 0.095(6) 0.060(5) -0.037(4) 0.011(4) 0.013(3)
C5 0.069(5) 0.135(6) 0.047(5) -0.008(5) 0.030(4) 0.018(5)
C6 0.056(4) 0.076(5) 0.061(5) 0.006(4) 0.034(4) 0.010(3)
C7 0.031(3) 0.058(4) 0.050(4) -0.005(3) 0.022(3) 0.006(3)
C8 0.036(3) 0.065(3) 0.070(4) -0.010(4) 0.022(3) -0.002(3)
C9 0.059(4) 0.076(4) 0.085(5) 0.025(4) 0.046(4) 0.007(3)
C10 0.041(3) 0.061(4) 0.062(4) 0.007(3) 0.028(3) -0.001(3)
C11 0.034(3) 0.061(4) 0.035(4) 0.008(3) 0.010(3) 0.007(3)
C12 0.057(4) 0.063(4) 0.051(4) 0.019(3) 0.019(4) 0.022(3)
C13 0.052(4) 0.092(5) 0.067(5) 0.014(4) 0.026(4) 0.040(3)
C14 0.048(4) 0.094(5) 0.079(5) -0.001(4) 0.034(4) 0.016(4)
C15 0.038(4) 0.070(4) 0.062(4) 0.002(3) 0.024(3) -0.002(3)
C16 0.031(3) 0.050(4) 0.041(4) 0.002(3) 0.010(3) 0.010(3)
C17 0.054(4) 0.054(4) 0.126(7) 0.019(4) 0.036(4) -0.001(3)
C18 0.044(4) 0.082(4) 0.080(5) -0.034(4) 0.015(4) 0.007(3)
C19 0.057(4) 0.026(3) 0.042(3) 0.004(3) 0.026(3) 0.006(3)
C20 0.050(4) 0.039(3) 0.044(4) -0.005(3) 0.027(3) -0.003(3)
C21 0.046(4) 0.031(3) 0.055(4) 0.003(3) 0.029(3) 0.004(2)
C22 0.049(4) 0.027(3) 0.045(4) 0.002(2) 0.024(3) 0.008(2)
C23 0.052(4) 0.040(3) 0.044(4) -0.005(3) 0.028(3) 0.000(3)
C24 0.104(5) 0.053(3) 0.044(4) 0.004(3) 0.040(4) -0.001(3)
C25 0.044(3) 0.054(3) 0.050(4) 0.003(3) 0.004(3) 0.011(3)
C26 0.058(4) 0.038(3) 0.089(5) -0.005(3) 0.038(4) -0.010(3)
C27 0.070(4) 0.033(3) 0.086(5) 0.005(3) 0.042(4) 0.011(3)
C28 0.062(4) 0.058(3) 0.082(5) -0.004(3) 0.055(4) 0.001(3)

loop_
_atom_type_symbol
_atom_type_description
_atom_type_scat_dispersion_real
_atom_type_scat_dispersion_imag
_atom_type_scat_source
C C 0.0033 0.0016 'International Tables Vol C Tables 4.2.6.8 and 6.1.1.4'
H H 0.0000 0.0000 'International Tables Vol C Tables 4.2.6.8 and 6.1.1.4'
N N 0.0061 0.0033 'International Tables Vol C Tables 4.2.6.8 and 6.1.1.4'
Y Y -2.7962 3.5667 'International Tables Vol C Tables 4.2.6.8 and 6.1.1.4'

loop_
_geom_angle_atom_site_label_1
_geom_angle_atom_site_label_2
_geom_angle_atom_site_label_3
_geom_angle
C10 Y1 C1 131.55(15)
C10 Y1 N1 87.92(13)
C1 Y1 N1 68.94(12)
C10 Y1 N2 68.83(13)
C1 Y1 N2 90.03(14)
N1 Y1 N2 125.10(13)
C10 Y1 C19 136.78(14)
C1 Y1 C19 90.00(14)
N1 Y1 C19 123.56(14)
N2 Y1 C19 105.65(14)
C10 Y1 C23 105.98(15)
C1 Y1 C23 119.08(14)
N1 Y1 C23 140.56(14)
N2 Y1 C23 94.22(13)
C19 Y1 C23 30.85(12)
C10 Y1 C22 90.90(15)
C1 Y1 C22 137.21(15)
N1 Y1 C22 114.96(13)
N2 Y1 C22 114.41(13)
C19 Y1 C22 50.91(13)
C23 Y1 C22 31.08(11)
C10 Y1 C21 108.36(15)
C1 Y1 C21 113.30(15)
N1 Y1 C21 89.85(13)
N2 Y1 C21 143.95(12)
C19 Y1 C21 50.39(13)
C23 Y1 C21 50.86(13)
C22 Y1 C21 30.75(11)
C10 Y1 C20 138.35(15)
C1 Y1 C20 86.87(15)
N1 Y1 C20 93.75(13)
N2 Y1 C20 136.65(13)
C19 Y1 C20 31.23(11)
C23 Y1 C20 51.46(14)
C22 Y1 C20 50.99(14)
C21 Y1 C20 30.18(11)
C10 Y1 C2 103.11(14)
C1 Y1 C2 29.41(12)
N1 Y1 C2 52.42(12)
N2 Y1 C2 84.36(12)
C19 Y1 C2 119.33(14)
C23 Y1 C2 148.16(15)
C22 Y1 C2 159.94(14)
C21 Y1 C2 129.34(13)
C20 Y1 C2 110.70(14)
C10 Y1 C7 85.15(14)
C1 Y1 C7 53.85(13)
N1 Y1 C7 29.26(11)
N2 Y1 C7 97.47(13)
C19 Y1 C7 137.09(14)
C23 Y1 C7 166.20(15)
C22 Y1 C7 143.97(14)
C21 Y1 C7 118.39(13)
C20 Y1 C7 114.76(14)
C2 Y1 C7 27.82(11)
C7 N1 C8 110.5(3)
C7 N1 C9 113.3(4)
C8 N1 C9 106.4(3)
C7 N1 Y1 92.8(2)
C8 N1 Y1 122.9(3)
C9 N1 Y1 110.6(2)
C16 N2 C17 114.4(4)
C16 N2 C18 109.6(4)
C17 N2 C18 106.9(4)
C16 N2 Y1 99.1(3)
C17 N2 Y1 108.6(3)
C18 N2 Y1 118.3(3)
C2 C1 Y1 94.3(3)
C3 C2 C7 114.8(5)
C3 C2 C1 123.0(5)
C7 C2 C1 121.8(4)
C3 C2 Y1 136.5(3)
C7 C2 Y1 78.1(3)
C1 C2 Y1 56.3(2)
C4 C3 C2 122.3(5)
C3 C4 C5 121.3(6)
C6 C5 C4 118.8(6)
C5 C6 C7 121.3(6)
C6 C7 C2 121.6(5)
C6 C7 N1 122.7(5)
C2 C7 N1 115.7(5)
C6 C7 Y1 138.1(4)
C2 C7 Y1 74.1(3)
N1 C7 Y1 58.0(2)
C11 C10 Y1 100.0(3)
C16 C11 C12 115.2(4)
C16 C11 C10 121.4(4)
C12 C11 C10 123.2(4)
C13 C12 C11 122.2(4)
C14 C13 C12 120.1(5)
C13 C14 C15 120.7(5)
C14 C15 C16 119.5(5)
C15 C16 C11 122.2(4)
C15 C16 N2 121.5(4)
C11 C16 N2 116.2(4)
C23 C19 C20 109.6(4)
C23 C19 C24 125.5(4)
C20 C19 C24 124.7(4)
C23 C19 Y1 75.2(3)
C20 C19 Y1 77.0(3)
C24 C19 Y1 118.0(3)
C21 C20 C19 105.9(4)
C21 C20 C25 127.0(4)
C19 C20 C25 126.6(4)
C21 C20 Y1 74.6(3)
C19 C20 Y1 71.8(3)
C25 C20 Y1 124.9(3)
C20 C21 C22 109.6(4)
C20 C21 C26 124.4(5)
C22 C21 C26 125.3(4)
C20 C21 Y1 75.3(3)
C22 C21 Y1 73.3(3)
C26 C21 Y1 125.8(3)
C21 C22 C23 107.7(4)
C21 C22 C27 126.7(4)
C23 C22 C27 125.1(4)
C21 C22 Y1 76.0(2)
C23 C22 Y1 74.2(2)
C27 C22 Y1 121.5(3)
C19 C23 C22 107.1(4)
C19 C23 C28 127.3(4)
C22 C23 C28 124.9(4)
C19 C23 Y1 73.9(2)
C22 C23 Y1 74.7(2)
C28 C23 Y1 124.8(3)

loop_
_geom_bond_atom_site_label_1
_geom_bond_atom_site_label_2
_geom_bond_distance
Y1 C10 2.436(4)
Y1 C1 2.461(4)
Y1 N1 2.546(3)
Y1 N2 2.559(4)
Y1 C19 2.645(4)
Y1 C23 2.662(4)
Y1 C22 2.669(4)
Y1 C21 2.705(5)
Y1 C20 2.713(5)
Y1 C2 2.949(4)
Y1 C7 3.000(5)
Y1 C11 3.060(4)
N1 C7 1.468(5)
N1 C8 1.481(5)
N1 C9 1.486(5)
N2 C16 1.468(5)
N2 C17 1.477(5)
N2 C18 1.502(5)
C1 C2 1.452(5)
C2 C3 1.413(6)
C2 C7 1.431(6)
C3 C4 1.373(6)
C4 C5 1.378(6)
C5 C6 1.369(6)
C6 C7 1.379(6)
C10 C11 1.479(5)
C11 C16 1.405(5)
C11 C12 1.418(5)
C12 C13 1.380(5)
C13 C14 1.361(6)
C14 C15 1.373(6)
C15 C16 1.395(5)
C19 C23 1.412(5)
C19 C20 1.444(5)
C19 C24 1.521(5)
C20 C21 1.411(5)
C20 C25 1.499(5)
C21 C22 1.425(5)
C21 C26 1.532(5)
C22 C23 1.428(5)
C22 C27 1.524(5)
C23 C28 1.527(5)
